data_7027896
loop_
_publ_author_name
'Zhao, Gang'
'Wang, Qi-Guang'
'Mak, Thomas C. W.'

_publ_section_title
;
 Optically active cyclopalladated derivatives of arylimines. Crystal
 structures of
 (+)-[{P&#xE010;d[p-MeOC6H3CH&#xE006;N&#xE011;CH2-(1S,2R,5S)C&#xE010;HCH2CH2C&#xE012;HC(Me)2C&#xE011;HC&#xE013;H2](\m-X)}2]
 (X&#x2005;=&#x2005;Cl or Br),
 (+)-[P&#xE010;d{p-MeOC6H3CH&#xE006;N&#xE011;CH2-(1S,2R,5S&#x200A;)-C&#xE010;HCH2CH2C&#xE012;HC(Me)2C&#xE011;HC&#xE013;H2}Cl(PPh3)]
 and
 (+)-[{P&#xE010;d[p-MeOC6H3CH&#xE006;N&#xE011;CH2-(1S,2R,5S)-C&#xE010;HCH2CH2C&#xE012;HC(Me)2C&#xE011;HC&#xE013;H2]Cl}2{Fe(\d5-C5H4PPh2)2}]
;
_journal_issue 7
_journal_name_full 'Journal of the Chemical Society, Dalton Transactions'
_journal_page_first 1241
_journal_paper_doi 10.1039/a708407b
_journal_year 1998
_chemical_formula_sum 'C36 H49 Cl N O P Pd'
_chemical_formula_weight 684.58
_chemical_name_systematic
; 
 ? 
;
_space_group_IT_number 1
_symmetry_space_group_name_Hall 'P 1'
_symmetry_space_group_name_H-M 'P 1'
_atom_sites_solution_hydrogens geom
_atom_sites_solution_primary direct
_atom_sites_solution_secondary difmap
_audit_creation_method SHELXL
_cell_angle_alpha 91.75(3)
_cell_angle_beta 97.35(3)
_cell_angle_gamma 104.22(3)
_cell_formula_units_Z 2
_cell_length_a 12.138(2)
_cell_length_b 13.909(3)
_cell_length_c 10.066(2)
_cell_measurement_temperature 293(2)
_cell_volume 1630.4(6)
_computing_structure_refinement 'SHELXL-93 (Sheldrick, 1993)'
_computing_structure_solution 'SHELXS-86 (Sheldrick, 1990)'
_diffrn_ambient_temperature 293(2)
_diffrn_radiation_monochromator graphite
_diffrn_radiation_source 'fine-focus sealed tube'
_diffrn_radiation_type MoK\a
_diffrn_radiation_wavelength 0.71073
_diffrn_reflns_av_R_equivalents 0.0000
_diffrn_reflns_av_sigmaI/netI 0.0532
_diffrn_reflns_limit_h_max 14
_diffrn_reflns_limit_h_min 0
_diffrn_reflns_limit_k_max 16
_diffrn_reflns_limit_k_min -16
_diffrn_reflns_limit_l_max 11
_diffrn_reflns_limit_l_min -11
_diffrn_reflns_number 6049
_diffrn_reflns_theta_max 25.00
_diffrn_reflns_theta_min 2.00
_exptl_absorpt_coefficient_mu 0.729
_exptl_crystal_density_diffrn 1.394
_exptl_crystal_F_000 716
_refine_diff_density_max 0.285
_refine_diff_density_min -0.380
_refine_diff_density_rms 0.056
_refine_ls_abs_structure_details 'Flack H D (1983), Acta Cryst. A39, 876-881'
_refine_ls_abs_structure_Flack -0.03(3)
_refine_ls_extinction_method none
_refine_ls_goodness_of_fit_all 1.021
_refine_ls_goodness_of_fit_obs 1.051
_refine_ls_matrix_type full
_refine_ls_number_parameters 739
_refine_ls_number_reflns 6049
_refine_ls_number_restraints 3
_refine_ls_restrained_S_all 1.020
_refine_ls_restrained_S_obs 1.051
_refine_ls_R_factor_all 0.0494
_refine_ls_R_factor_obs 0.0316
_refine_ls_shift/esd_max 0.077
_refine_ls_shift/esd_mean 0.006
_refine_ls_structure_factor_coef Fsqd
_refine_ls_weighting_details 'w=1/[\s^2^(Fo^2^)+(0.0319P)^2^+0.2074P] where P=(Fo^2^+2Fc^2^)/3'
_refine_ls_weighting_scheme calc
_refine_ls_wR_factor_all 0.0878
_refine_ls_wR_factor_obs 0.0788
_reflns_number_observed 4757
_reflns_number_total 6049
_reflns_observed_criterion >2sigma(I)
_cod_data_source_file b708407sup1.cif
_cod_data_source_block zgp2
_cod_depositor_comments
;
The following automatic conversions were performed:

'_refine_ls_weighting_scheme' value 'calc
w=1/[\s^2^(Fo^2^)+(0.0319P)^2^+0.2074P] where P=(Fo^2^+2Fc^2^)/3' was
changed to 'calc'. New tag '_refine_ls_weighting_details' was
created. The value of the new tag was set to
'w=1/[\s^2^(Fo^2^)+(0.0319P)^2^+0.2074P] where P=(Fo^2^+2Fc^2^)/3'.

Automatic conversion script
Id: cif_fix_values 3143 2015-03-26 13:38:13Z robertas 
;
_cod_original_cell_volume 1630.4(5)
_cod_database_code 7027896

loop_
_symmetry_equiv_pos_as_xyz
'x, y, z'

loop_
_atom_site_aniso_label
_atom_site_aniso_U_11
_atom_site_aniso_U_22
_atom_site_aniso_U_33
_atom_site_aniso_U_23
_atom_site_aniso_U_13
_atom_site_aniso_U_12
Pd1 0.0440(2) 0.0455(2) 0.0445(2) 0.00559(14) 0.0044(2) 0.01515(15)
Cl1 0.0558(7) 0.0862(8) 0.0695(8) -0.0008(7) 0.0132(6) 0.0320(6)
P1 0.0360(5) 0.0425(6) 0.0396(6) 0.0023(5) 0.0046(5) 0.0087(5)
N1 0.041(2) 0.052(2) 0.054(2) 0.012(2) 0.002(2) 0.023(2)
O1 0.099(3) 0.114(3) 0.072(2) 0.005(2) 0.031(2) 0.058(2)
C1 0.046(2) 0.043(2) 0.046(2) 0.008(2) 0.010(2) 0.026(2)
C2 0.057(3) 0.064(3) 0.038(2) 0.000(2) 0.020(2) 0.018(2)
C3 0.056(2) 0.047(2) 0.085(4) 0.004(2) 0.026(3) 0.025(2)
C4 0.123(4) 0.078(3) 0.032(2) -0.001(2) 0.004(3) 0.048(3)
C5 0.074(3) 0.054(3) 0.049(3) -0.005(2) 0.018(2) 0.011(3)
C6 0.052(2) 0.044(2) 0.029(2) 0.003(2) 0.013(2) 0.009(2)
C7 0.066(3) 0.058(3) 0.052(3) 0.029(2) 0.004(2) 0.021(2)
C8 0.037(2) 0.075(3) 0.075(3) 0.021(3) 0.005(2) 0.027(2)
C9 0.078(3) 0.053(3) 0.047(3) 0.003(2) -0.003(2) 0.022(2)
C10 0.094(3) 0.087(3) 0.070(3) 0.000(3) 0.036(3) 0.046(3)
C11 0.113(4) 0.112(4) 0.095(4) 0.031(3) 0.048(3) 0.078(3)
C12 0.107(4) 0.076(3) 0.070(3) 0.010(3) 0.017(3) 0.063(3)
C13 0.101(4) 0.067(3) 0.073(3) 0.016(3) 0.021(3) 0.024(3)
C14 0.070(3) 0.049(2) 0.053(3) 0.003(2) 0.003(2) 0.023(2)
C15 0.084(3) 0.077(3) 0.057(3) -0.006(2) 0.003(3) 0.035(3)
C16 0.141(5) 0.099(4) 0.061(3) 0.006(3) 0.018(3) 0.061(4)
C17 0.087(4) 0.130(5) 0.093(5) 0.029(4) -0.016(4) 0.031(4)
C18 0.051(3) 0.130(5) 0.097(5) 0.010(4) 0.004(3) 0.044(3)
C19 0.047(2) 0.055(3) 0.053(3) -0.010(2) 0.008(2) 0.022(2)
C20 0.082(3) 0.038(2) 0.051(2) 0.017(2) 0.043(2) 0.022(2)
C21 0.073(3) 0.049(3) 0.092(3) 0.002(3) 0.049(3) -0.001(3)
C22 0.078(3) 0.068(3) 0.132(5) 0.032(3) 0.066(3) 0.026(3)
C23 0.049(3) 0.069(4) 0.124(5) -0.019(4) 0.032(3) -0.008(3)
C24 0.064(3) 0.080(4) 0.090(4) 0.005(3) 0.018(3) 0.016(3)
C25 0.045(2) 0.041(2) 0.041(2) -0.003(2) 0.010(2) 0.005(2)
C26 0.075(3) 0.051(3) 0.071(3) 0.003(3) -0.027(3) 0.016(3)
C27 0.097(4) 0.041(3) 0.073(3) 0.007(2) 0.004(3) 0.018(3)
C28 0.141(5) 0.075(3) 0.054(3) -0.011(3) -0.007(4) 0.057(4)
C29 0.080(4) 0.082(4) 0.114(5) 0.009(4) 0.004(4) 0.037(3)
C30 0.055(3) 0.068(3) 0.092(4) 0.011(3) -0.008(3) 0.013(3)
C31 0.044(2) 0.045(2) 0.041(2) -0.006(2) 0.009(2) -0.003(2)
C32 0.059(3) 0.056(3) 0.047(3) 0.002(2) 0.001(2) 0.011(2)
C33 0.097(4) 0.076(4) 0.070(3) -0.020(3) 0.033(3) 0.011(3)
C34 0.076(4) 0.084(4) 0.116(5) -0.039(4) 0.034(4) -0.016(4)
C35 0.045(3) 0.067(3) 0.103(5) -0.003(3) 0.006(3) 0.004(3)
C36 0.057(3) 0.047(2) 0.072(3) -0.006(2) 0.019(2) 0.023(2)
Pd2 0.0404(2) 0.0483(2) 0.0467(2) 0.0069(2) 0.0034(2) 0.0163(2)
Cl2 0.0560(8) 0.1152(13) 0.0658(9) 0.0011(9) 0.0099(7) 0.0399(8)
P2 0.0466(7) 0.0450(7) 0.0474(7) 0.0034(6) 0.0101(6) 0.0145(6)
N2 0.059(3) 0.044(2) 0.059(3) 0.012(2) -0.013(2) 0.002(2)
O2 0.064(2) 0.088(3) 0.084(3) -0.017(2) 0.015(2) 0.044(2)
C41 0.053(3) 0.042(3) 0.035(2) 0.000(2) -0.005(2) 0.004(2)
C42 0.053(3) 0.040(2) 0.055(3) 0.004(2) 0.000(2) 0.025(2)
C43 0.083(4) 0.059(3) 0.035(3) 0.006(2) 0.010(3) 0.024(3)
C44 0.073(3) 0.046(3) 0.072(4) 0.003(3) 0.035(3) 0.018(3)
C45 0.117(5) 0.060(3) 0.040(3) 0.008(3) -0.011(3) 0.026(4)
C46 0.071(4) 0.042(3) 0.075(4) 0.008(3) -0.008(3) 0.019(3)
C47 0.071(4) 0.041(3) 0.045(3) -0.004(2) -0.016(3) 0.005(3)
C48 0.055(3) 0.039(3) 0.078(4) 0.005(3) -0.010(3) 0.003(2)
C49 0.038(3) 0.060(3) 0.126(5) 0.020(3) -0.020(3) 0.010(3)
C50 0.082(3) 0.070(3) 0.063(3) -0.006(3) 0.008(3) 0.037(3)
C51 0.076(3) 0.072(3) 0.058(3) -0.004(2) -0.006(3) 0.036(2)
C52 0.092(4) 0.098(4) 0.075(4) 0.041(3) 0.012(4) 0.045(4)
C53 0.118(5) 0.174(5) 0.183(6) 0.134(4) 0.059(5) 0.088(4)
C54 0.089(5) 0.145(5) 0.212(7) 0.124(5) 0.065(5) 0.051(4)
C55 0.143(5) 0.081(4) 0.112(5) -0.011(4) -0.035(5) 0.070(4)
C56 0.071(3) 0.141(5) 0.146(6) 0.050(5) 0.004(4) 0.055(4)
C57 0.146(6) 0.079(4) 0.110(5) -0.049(3) -0.076(4) 0.056(4)
C58 0.088(4) 0.101(4) 0.129(6) -0.029(4) 0.031(4) 0.052(4)
C59 0.039(2) 0.037(2) 0.068(3) 0.001(2) 0.009(2) 0.013(2)
C60 0.072(4) 0.065(4) 0.064(4) 0.001(3) 0.010(3) 0.008(3)
C61 0.096(4) 0.052(3) 0.089(4) -0.018(3) 0.043(3) 0.022(3)
C62 0.078(4) 0.074(4) 0.052(3) -0.018(3) 0.026(3) 0.008(3)
C63 0.086(5) 0.108(5) 0.042(3) 0.015(3) 0.016(3) -0.004(4)
C64 0.095(5) 0.072(4) 0.051(3) -0.001(3) 0.027(3) 0.009(4)
C65 0.047(3) 0.032(2) 0.058(3) 0.011(2) 0.015(2) 0.000(2)
C66 0.053(3) 0.067(4) 0.067(4) -0.013(3) 0.006(3) -0.016(3)
C67 0.053(4) 0.100(5) 0.108(5) 0.016(4) 0.002(4) -0.005(4)
C68 0.040(3) 0.072(4) 0.164(7) -0.024(5) 0.025(4) -0.017(3)
C69 0.105(4) 0.069(3) 0.106(5) 0.037(3) 0.058(4) 0.046(3)
C70 0.041(3) 0.048(3) 0.090(4) -0.007(3) 0.003(3) 0.010(2)
C71 0.056(3) 0.056(3) 0.043(3) 0.004(2) -0.008(2) 0.028(2)
C72 0.060(3) 0.073(3) 0.063(3) 0.020(3) 0.015(3) 0.037(3)
C73 0.081(3) 0.084(3) 0.064(3) 0.022(3) 0.005(3) 0.062(3)
C74 0.107(4) 0.055(3) 0.071(4) 0.024(3) 0.023(3) 0.045(3)
C75 0.086(4) 0.056(3) 0.080(4) 0.002(3) 0.004(4) 0.010(3)
C76 0.052(3) 0.043(3) 0.067(3) 0.012(2) 0.011(3) 0.007(2)

loop_
_atom_site_label
_atom_site_type_symbol
_atom_site_fract_x
_atom_site_fract_y
_atom_site_fract_z
_atom_site_U_iso_or_equiv
_atom_site_thermal_displace_type
_atom_site_occupancy
_atom_site_calc_flag
_atom_site_refinement_flags
Pd1 Pd 0.27446(2) -0.00596(2) 0.93027(2) 0.04410(10) Uani 1 d .
Cl1 Cl 0.14912(11) 0.05454(11) 1.05537(14) 0.0677(4) Uani 1 d .
P1 P 0.42207(10) 0.03503(9) 1.10061(11) 0.0397(3) Uani 1 d .
N1 N 0.1519(3) -0.0437(3) 0.7600(4) 0.0474(11) Uani 1 d .
O1 O 0.6210(4) -0.1489(3) 0.7541(4) 0.0880(15) Uani 1 d .
C1 C 0.3569(4) -0.0714(3) 0.8077(4) 0.0420(12) Uani 1 d .
C2 C 0.4682(4) -0.0886(4) 0.8387(4) 0.0513(15) Uani 1 d .
H2A H 0.5117(4) -0.0751(4) 0.9268(4) 0.080 Uiso 1 d R
C3 C 0.5138(4) -0.1315(4) 0.7371(6) 0.059(2) Uani 1 d .
C4 C 0.4529(6) -0.1578(4) 0.6063(5) 0.074(2) Uani 1 d .
H4A H 0.4891(6) -0.1864(4) 0.5415(5) 0.080 Uiso 1 d R
C5 C 0.3438(5) -0.1438(4) 0.5809(5) 0.060(2) Uani 1 d .
H5A H 0.3011(5) -0.1598(4) 0.4925(5) 0.080 Uiso 1 d R
C6 C 0.2985(4) -0.1016(3) 0.6842(4) 0.0416(13) Uani 1 d .
C7 C 0.1836(4) -0.0835(4) 0.6577(5) 0.057(2) Uani 1 d .
H7A H 0.1333(4) -0.1076(4) 0.5755(5) 0.080 Uiso 1 d R
C8 C 0.0335(4) -0.0251(4) 0.7460(6) 0.060(2) Uani 1 d .
H8A H -0.0003(4) -0.0443(4) 0.8254(6) 0.080 Uiso 1 d R
H8B H -0.0160(4) -0.0625(4) 0.6700(6) 0.080 Uiso 1 d R
C9 C 0.0388(5) 0.0834(4) 0.7224(5) 0.059(2) Uani 1 d .
H9A H 0.0975(5) 0.1192(4) 0.7919(5) 0.080 Uiso 1 d R
C10 C -0.0750(5) 0.1109(4) 0.7494(5) 0.077(2) Uani 1 d .
H10A H -0.0684(5) 0.1366(4) 0.8404(5) 0.080 Uiso 1 d R
H10B H -0.1358(5) 0.0510(4) 0.7380(5) 0.080 Uiso 1 d R
C11 C -0.1155(5) 0.1800(5) 0.6525(6) 0.094(2) Uani 1 d .
H11A H -0.0980(5) 0.2435(5) 0.7012(6) 0.080 Uiso 1 d R
H11B H -0.1971(5) 0.1590(5) 0.6269(6) 0.080 Uiso 1 d R
C12 C -0.0540(5) 0.1948(4) 0.5346(6) 0.077(2) Uani 1 d .
H12A H -0.0801(5) 0.2375(4) 0.4713(6) 0.080 Uiso 1 d R
C13 C 0.0792(5) 0.2311(4) 0.5892(6) 0.079(2) Uani 1 d .
H13A H 0.0959(5) 0.2648(4) 0.6768(6) 0.080 Uiso 1 d R
H13B H 0.1253(5) 0.2679(4) 0.5280(6) 0.080 Uiso 1 d R
C14 C 0.0758(5) 0.1186(3) 0.5902(5) 0.0563(14) Uani 1 d .
H14A H 0.1439(5) 0.1027(3) 0.5672(5) 0.080 Uiso 1 d R
C15 C -0.0288(5) 0.1007(4) 0.4733(5) 0.071(2) Uani 1 d .
C16 C 0.0171(6) 0.1151(5) 0.3397(5) 0.094(2) Uani 1 d .
H16A H -0.0452(6) 0.1038(5) 0.2673(5) 0.080 Uiso 1 d R
H16B H 0.0630(6) 0.1821(5) 0.3409(5) 0.080 Uiso 1 d R
H16C H 0.0636(6) 0.0696(5) 0.3273(5) 0.080 Uiso 1 d R
C17 C -0.1258(6) 0.0102(5) 0.4614(7) 0.104(3) Uani 1 d .
H17A H -0.1803(6) 0.0118(5) 0.3840(7) 0.080 Uiso 1 d R
H17B H -0.1008(6) -0.0500(5) 0.4557(7) 0.080 Uiso 1 d R
H17C H -0.1611(6) 0.0125(5) 0.5411(7) 0.080 Uiso 1 d R
C18 C 0.6924(5) -0.1236(5) 0.8854(7) 0.090(2) Uani 1 d .
H18A H 0.7601(5) -0.1470(5) 0.8818(7) 0.080 Uiso 1 d R
H18B H 0.7125(5) -0.0522(5) 0.8906(7) 0.080 Uiso 1 d R
H18C H 0.6583(5) -0.1469(5) 0.9631(7) 0.080 Uiso 1 d R
C19 C 0.5512(4) 0.1116(4) 1.0555(5) 0.0502(14) Uani 1 d .
C20 C 0.5604(4) 0.1356(3) 0.9205(4) 0.0524(13) Uani 1 d .
H20A H 0.4930(4) 0.1147(3) 0.8550(4) 0.080 Uiso 1 d R
C21 C 0.6665(5) 0.1898(4) 0.8898(6) 0.071(2) Uani 1 d .
H21A H 0.6720(5) 0.2066(4) 0.7987(6) 0.080 Uiso 1 d R
C22 C 0.7593(5) 0.2284(4) 0.9867(7) 0.086(2) Uani 1 d .
H22A H 0.8320(5) 0.2609(4) 0.9609(7) 0.080 Uiso 1 d R
C23 C 0.7530(5) 0.2118(4) 1.1153(7) 0.084(2) Uani 1 d .
H23A H 0.8181(5) 0.2392(4) 1.1820(7) 0.080 Uiso 1 d R
C24 C 0.6493(5) 0.1536(5) 1.1517(7) 0.078(2) Uani 1 d .
H24A H 0.6430(5) 0.1470(5) 1.2453(7) 0.080 Uiso 1 d R
C25 C 0.4557(4) -0.0764(3) 1.1679(4) 0.0429(13) Uani 1 d .
C26 C 0.3666(5) -0.1614(4) 1.1577(5) 0.069(2) Uani 1 d .
H26A H 0.2913(5) -0.1553(4) 1.1234(5) 0.080 Uiso 1 d R
C27 C 0.3850(6) -0.2519(4) 1.2094(6) 0.071(2) Uani 1 d .
H27A H 0.3203(6) -0.3087(4) 1.2031(6) 0.080 Uiso 1 d R
C28 C 0.4894(6) -0.2535(4) 1.2658(6) 0.087(2) Uani 1 d .
H28A H 0.4999(6) -0.3139(4) 1.3029(6) 0.080 Uiso 1 d R
C29 C 0.5782(6) -0.1675(5) 1.2681(7) 0.090(2) Uani 1 d .
H29A H 0.6547(6) -0.1702(5) 1.3032(7) 0.080 Uiso 1 d R
C30 C 0.5611(5) -0.0856(4) 1.2217(6) 0.074(2) Uani 1 d .
H30A H 0.6245(5) -0.0278(4) 1.2286(6) 0.080 Uiso 1 d R
C31 C 0.4040(4) 0.1090(3) 1.2495(4) 0.0461(14) Uani 1 d .
C32 C 0.4065(4) 0.0720(4) 1.3781(5) 0.055(2) Uani 1 d .
H32A H 0.4325(4) 0.0135(4) 1.3980(5) 0.080 Uiso 1 d R
C33 C 0.3910(6) 0.1258(4) 1.4869(6) 0.082(2) Uani 1 d .
H33A H 0.3732(6) 0.0993(4) 1.5708(6) 0.080 Uiso 1 d R
C34 C 0.3657(5) 0.2188(5) 1.4579(7) 0.097(3) Uani 1 d .
H34A H 0.3721(5) 0.2646(5) 1.5335(7) 0.080 Uiso 1 d R
C35 C 0.3651(5) 0.2533(5) 1.3359(7) 0.074(2) Uani 1 d .
H35A H 0.3357(5) 0.3107(5) 1.3209(7) 0.080 Uiso 1 d R
C36 C 0.3814(4) 0.1993(3) 1.2312(5) 0.0561(15) Uani 1 d .
H36A H 0.3867(4) 0.2252(3) 1.1443(5) 0.080 Uiso 1 d R
Pd2 Pd 1.16389(2) 0.58651(2) 1.53476(2) 0.04439(11) Uani 1 d .
Cl2 Cl 1.29326(13) 0.52951(14) 1.4148(2) 0.0758(6) Uani 1 d .
P2 P 1.01955(12) 0.54657(10) 1.36273(13) 0.0455(4) Uani 1 d .
N2 N 1.2861(4) 0.6253(3) 1.7091(5) 0.058(2) Uani 1 d .
O2 O 0.8127(3) 0.7303(3) 1.7063(4) 0.0743(14) Uani 1 d .
C41 C 1.0686(5) 0.6508(4) 1.6482(5) 0.0456(15) Uani 1 d .
C42 C 0.9643(4) 0.6694(3) 1.6281(5) 0.0480(15) Uani 1 d .
H42A H 0.9215(4) 0.6488(3) 1.5406(5) 0.080 Uiso 1 d R
C43 C 0.9166(5) 0.7108(4) 1.7262(5) 0.058(2) Uani 1 d .
C44 C 0.9792(5) 0.7380(4) 1.8499(6) 0.061(2) Uani 1 d .
H44A H 0.9477(5) 0.7632(4) 1.9222(6) 0.080 Uiso 1 d R
C45 C 1.0848(7) 0.7228(4) 1.8759(6) 0.074(2) Uani 1 d .
H45A H 1.1325(7) 0.7494(4) 1.9588(6) 0.080 Uiso 1 d R
C46 C 1.1341(5) 0.6786(4) 1.7801(6) 0.063(2) Uani 1 d .
C47 C 1.2486(5) 0.6686(4) 1.7969(5) 0.056(2) Uani 1 d .
H47A H 1.2939(5) 0.6845(4) 1.8838(5) 0.080 Uiso 1 d R
C48 C 1.3972(5) 0.6062(4) 1.7318(6) 0.061(2) Uani 1 d .
H48A H 1.4411(5) 0.6494(4) 1.8064(6) 0.080 Uiso 1 d R
H48B H 1.4352(5) 0.6220(4) 1.6543(6) 0.080 Uiso 1 d R
C49 C 1.3904(5) 0.4964(4) 1.7635(7) 0.078(2) Uani 1 d .
H49A H 1.3394(5) 0.4537(4) 1.6929(7) 0.080 Uiso 1 d R
C50 C 1.5061(5) 0.4751(4) 1.7705(6) 0.069(2) Uani 1 d .
H50A H 1.5462(5) 0.4944(4) 1.6954(6) 0.080 Uiso 1 d R
C51 C 1.5807(5) 0.4941(4) 1.9093(5) 0.0673(15) Uani 1 d .
C52 C 1.5023(6) 0.3938(5) 1.9476(7) 0.084(2) Uani 1 d .
H52A H 1.5431(6) 0.3574(5) 2.0068(7) 0.080 Uiso 1 d R
C53 C 1.3943(6) 0.4063(6) 1.9884(8) 0.143(3) Uani 1 d .
H53A H 1.4044(6) 0.4293(6) 2.0811(8) 0.080 Uiso 1 d R
H53B H 1.3419(6) 0.3416(6) 1.9773(8) 0.080 Uiso 1 d R
C54 C 1.3368(6) 0.4692(6) 1.8883(8) 0.139(3) Uani 1 d .
H54A H 1.2552(6) 0.4434(6) 1.8675(8) 0.080 Uiso 1 d R
H54B H 1.3510(6) 0.5320(6) 1.9381(8) 0.080 Uiso 1 d R
C55 C 1.4857(7) 0.3616(5) 1.8033(7) 0.110(3) Uani 1 d .
H55A H 1.5410(7) 0.3272(5) 1.7805(7) 0.080 Uiso 1 d R
H55B H 1.4089(7) 0.3230(5) 1.7728(7) 0.080 Uiso 1 d R
C56 C 1.7040(5) 0.4886(5) 1.9024(8) 0.114(3) Uani 1 d .
H56A H 1.7014(5) 0.4328(5) 1.8426(8) 0.080 Uiso 1 d R
H56B H 1.7473(5) 0.5482(5) 1.8695(8) 0.080 Uiso 1 d R
H56C H 1.7399(5) 0.4793(5) 1.9901(8) 0.080 Uiso 1 d R
C57 C 1.5852(7) 0.5884(5) 1.9989(7) 0.116(3) Uani 1 d .
H57A H 1.6294(7) 0.5892(5) 2.0852(7) 0.080 Uiso 1 d R
H57B H 1.6119(7) 0.6504(5) 1.9595(7) 0.080 Uiso 1 d R
H57C H 1.5057(7) 0.5792(5) 2.0091(7) 0.080 Uiso 1 d R
C58 C 0.7468(6) 0.7006(6) 1.5864(8) 0.100(3) Uani 1 d .
H58A H 0.6720(6) 0.7127(6) 1.5829(8) 0.080 Uiso 1 d R
H58B H 0.7919(6) 0.7465(6) 1.5330(8) 0.080 Uiso 1 d R
H58C H 0.7396(6) 0.6338(6) 1.5520(8) 0.080 Uiso 1 d R
C59 C 1.0427(4) 0.4819(4) 1.2163(6) 0.0469(15) Uani 1 d .
C60 C 1.0673(5) 0.3882(5) 1.2322(6) 0.069(2) Uani 1 d .
H60A H 1.0845(5) 0.3653(5) 1.3195(6) 0.080 Uiso 1 d R
C61 C 1.0820(6) 0.3299(4) 1.1218(7) 0.076(2) Uani 1 d .
H61A H 1.0821(6) 0.2615(4) 1.1314(7) 0.080 Uiso 1 d R
C62 C 1.0659(6) 0.3635(5) 0.9940(6) 0.069(2) Uani 1 d .
H62A H 1.0933(6) 0.3329(5) 0.9225(6) 0.080 Uiso 1 d R
C63 C 1.0430(6) 0.4499(6) 0.9797(6) 0.083(3) Uani 1 d .
H63A H 1.0160(6) 0.4687(6) 0.8930(6) 0.080 Uiso 1 d R
C64 C 1.0273(6) 0.5134(5) 1.0890(6) 0.073(2) Uani 1 d .
H64A H 1.0236(6) 0.5811(5) 1.0809(6) 0.080 Uiso 1 d R
C65 C 0.8821(4) 0.4669(3) 1.4010(5) 0.0467(15) Uani 1 d .
C66 C 0.7915(5) 0.4339(4) 1.3045(6) 0.068(2) Uani 1 d .
H66A H 0.8005(5) 0.4480(4) 1.2132(6) 0.080 Uiso 1 d R
C67 C 0.6914(6) 0.3836(6) 1.3357(8) 0.092(3) Uani 1 d .
H67A H 0.6239(6) 0.3728(6) 1.2704(8) 0.080 Uiso 1 d R
C68 C 0.6800(5) 0.3579(5) 1.4675(9) 0.098(3) Uani 1 d .
H68A H 0.6119(5) 0.3126(5) 1.4886(9) 0.080 Uiso 1 d R
C69 C 0.7733(6) 0.3807(5) 1.5643(8) 0.084(2) Uani 1 d .
H69A H 0.7663(6) 0.3624(5) 1.6546(8) 0.080 Uiso 1 d R
C70 C 0.8755(5) 0.4397(4) 1.5295(7) 0.061(2) Uani 1 d .
H70A H 0.9387(5) 0.4632(4) 1.6000(7) 0.080 Uiso 1 d R
C71 C 0.9890(5) 0.6616(4) 1.2982(5) 0.050(2) Uani 1 d .
C72 C 0.8781(5) 0.6697(4) 1.2508(6) 0.061(2) Uani 1 d .
H72A H 0.8131(5) 0.6143(4) 1.2522(6) 0.080 Uiso 1 d R
C73 C 0.8649(5) 0.7630(4) 1.1979(6) 0.069(2) Uani 1 d .
H73A H 0.7903(5) 0.7721(4) 1.1663(6) 0.080 Uiso 1 d R
C74 C 0.9572(6) 0.8379(4) 1.1975(6) 0.072(2) Uani 1 d .
H74A H 0.9476(6) 0.8991(4) 1.1624(6) 0.080 Uiso 1 d R
C75 C 1.0680(6) 0.8241(5) 1.2419(7) 0.076(2) Uani 1 d .
H75A H 1.1319(6) 0.8802(5) 1.2384(7) 0.080 Uiso 1 d R
C76 C 1.0802(5) 0.7380(4) 1.2903(6) 0.055(2) Uani 1 d .
H76A H 1.1563(5) 0.7347(4) 1.3263(6) 0.080 Uiso 1 d R

loop_
_atom_type_symbol
_atom_type_description
_atom_type_scat_dispersion_real
_atom_type_scat_dispersion_imag
_atom_type_scat_source
C C 0.0033 0.0016 'International Tables Vol C Tables 4.2.6.8 and 6.1.1.4'
H H 0.0000 0.0000 'International Tables Vol C Tables 4.2.6.8 and 6.1.1.4'
N N 0.0061 0.0033 'International Tables Vol C Tables 4.2.6.8 and 6.1.1.4'
O O 0.0106 0.0060 'International Tables Vol C Tables 4.2.6.8 and 6.1.1.4'
Cl Cl 0.1484 0.1585 'International Tables Vol C Tables 4.2.6.8 and 6.1.1.4'
P P 0.1023 0.0942 'International Tables Vol C Tables 4.2.6.8 and 6.1.1.4'
Pd Pd -0.9988 1.0072 'International Tables Vol C Tables 4.2.6.8 and 6.1.1.4'

loop_
_geom_angle_atom_site_label_1
_geom_angle_atom_site_label_2
_geom_angle_atom_site_label_3
_geom_angle
C1 Pd1 N1 78.8(2)
C1 Pd1 P1 95.65(13)
N1 Pd1 P1 173.86(11)
C1 Pd1 Cl1 170.66(12)
N1 Pd1 Cl1 92.93(12)
P1 Pd1 Cl1 92.82(5)
C19 P1 C25 107.5(2)
C19 P1 C31 100.7(2)
C25 P1 C31 104.8(2)
C19 P1 Pd1 114.3(2)
C25 P1 Pd1 110.67(14)
C31 P1 Pd1 117.9(2)
C7 N1 C8 118.9(4)
C7 N1 Pd1 115.7(3)
C8 N1 Pd1 125.4(3)
C3 O1 C18 119.0(5)
C6 C1 C2 118.1(4)
C6 C1 Pd1 115.1(3)
C2 C1 Pd1 126.8(3)
C3 C2 C1 118.4(4)
O1 C3 C2 123.6(5)
O1 C3 C4 114.3(5)
C2 C3 C4 122.1(5)
C5 C4 C3 118.1(5)
C4 C5 C6 119.2(5)
C1 C6 C5 123.9(5)
C1 C6 C7 116.1(4)
C5 C6 C7 119.9(4)
N1 C7 C6 114.2(4)
N1 C8 C9 111.1(4)
C14 C9 C8 115.6(5)
C14 C9 C10 112.4(5)
C8 C9 C10 111.5(4)
C11 C10 C9 114.9(5)
C12 C11 C10 113.8(5)
C11 C12 C15 115.4(5)
C11 C12 C13 107.2(5)
C15 C12 C13 87.3(4)
C14 C13 C12 85.4(4)
C9 C14 C13 107.1(4)
C9 C14 C15 112.4(4)
C13 C14 C15 87.2(4)
C17 C15 C16 109.7(5)
C17 C15 C12 114.7(5)
C16 C15 C12 113.8(5)
C17 C15 C14 121.8(5)
C16 C15 C14 109.1(5)
C12 C15 C14 86.1(4)
C20 C19 C24 116.2(5)
C20 C19 P1 121.3(3)
C24 C19 P1 122.5(4)
C21 C20 C19 118.6(5)
C22 C21 C20 122.7(6)
C23 C22 C21 120.7(6)
C22 C23 C24 119.1(6)
C23 C24 C19 122.5(6)
C30 C25 C26 116.4(5)
C30 C25 P1 126.5(4)
C26 C25 P1 117.0(4)
C25 C26 C27 120.8(5)
C28 C27 C26 118.9(5)
C27 C28 C29 118.5(6)
C30 C29 C28 122.3(7)
C29 C30 C25 122.9(5)
C36 C31 C32 119.5(5)
C36 C31 P1 118.6(4)
C32 C31 P1 121.9(4)
C33 C32 C31 121.7(5)
C32 C33 C34 114.8(6)
C35 C34 C33 122.5(7)
C34 C35 C36 121.3(6)
C35 C36 C31 120.0(5)
C41 Pd2 N2 82.4(2)
C41 Pd2 P2 91.92(14)
N2 Pd2 P2 173.93(15)
C41 Pd2 Cl2 172.78(14)
N2 Pd2 Cl2 92.3(2)
P2 Pd2 Cl2 93.58(6)
C59 P2 C71 103.5(2)
C59 P2 C65 102.2(2)
C71 P2 C65 107.1(3)
C59 P2 Pd2 117.6(2)
C71 P2 Pd2 109.2(2)
C65 P2 Pd2 116.0(2)
C47 N2 C48 121.7(5)
C47 N2 Pd2 110.7(4)
C48 N2 Pd2 127.6(4)
C43 O2 C58 118.1(5)
C42 C41 C46 116.8(5)
C42 C41 Pd2 135.3(4)
C46 C41 Pd2 107.8(4)
C41 C42 C43 123.9(5)
O2 C43 C44 116.8(5)
O2 C43 C42 124.2(5)
C44 C43 C42 119.0(6)
C45 C44 C43 120.0(6)
C44 C45 C46 122.3(5)
C45 C46 C47 125.1(5)
C45 C46 C41 117.9(6)
C47 C46 C41 116.6(6)
N2 C47 C46 121.8(5)
N2 C48 C49 111.9(4)
C50 C49 C54 111.8(6)
C50 C49 C48 110.9(5)
C54 C49 C48 112.2(6)
C49 C50 C51 116.2(5)
C49 C50 C55 105.1(5)
C51 C50 C55 83.9(4)
C56 C51 C50 112.5(5)
C56 C51 C57 107.9(5)
C50 C51 C57 119.6(5)
C56 C51 C52 112.9(5)
C50 C51 C52 86.8(4)
C57 C51 C52 116.2(5)
C53 C52 C55 110.6(6)
C53 C52 C51 112.4(6)
C55 C52 C51 86.5(5)
C52 C53 C54 111.1(6)
C49 C54 C53 117.4(7)
C52 C55 C50 88.3(5)
C64 C59 C60 118.4(6)
C64 C59 P2 123.8(5)
C60 C59 P2 117.5(4)
C61 C60 C59 121.6(6)
C62 C61 C60 118.8(6)
C63 C62 C61 119.4(6)
C62 C63 C64 124.4(6)
C59 C64 C63 117.3(6)
C66 C65 C70 120.3(5)
C66 C65 P2 121.3(4)
C70 C65 P2 118.3(4)
C67 C66 C65 120.3(6)
C66 C67 C68 120.7(6)
C69 C68 C67 120.1(7)
C68 C69 C70 117.3(7)
C65 C70 C69 120.7(5)
C76 C71 C72 119.9(5)
C76 C71 P2 116.7(4)
C72 C71 P2 123.3(4)
C71 C72 C73 118.4(5)
C74 C73 C72 119.5(6)
C73 C74 C75 119.7(6)
C76 C75 C74 120.8(6)
C75 C76 C71 121.6(6)

loop_
_geom_bond_atom_site_label_1
_geom_bond_atom_site_label_2
_geom_bond_distance
Pd1 C1 2.011(5)
Pd1 N1 2.082(4)
Pd1 P1 2.2644(14)
Pd1 Cl1 2.380(2)
P1 C19 1.785(5)
P1 C25 1.825(5)
P1 C31 1.858(5)
N1 C7 1.299(7)
N1 C8 1.511(6)
O1 C3 1.372(7)
O1 C18 1.466(7)
C1 C6 1.350(6)
C1 C2 1.427(7)
C2 C3 1.406(7)
C3 C4 1.415(7)
C4 C5 1.378(9)
C5 C6 1.413(7)
C6 C7 1.470(7)
C8 C9 1.522(7)
C9 C14 1.515(7)
C9 C10 1.573(8)
C10 C11 1.511(8)
C11 C12 1.474(8)
C12 C15 1.544(8)
C12 C13 1.590(8)
C13 C14 1.555(7)
C14 C15 1.582(7)
C15 C17 1.487(8)
C15 C16 1.521(8)
C19 C20 1.421(7)
C19 C24 1.424(7)
C20 C21 1.401(7)
C21 C22 1.378(8)
C22 C23 1.330(10)
C23 C24 1.417(8)
C25 C30 1.362(7)
C25 C26 1.385(6)
C26 C27 1.433(8)
C27 C28 1.327(9)
C28 C29 1.397(9)
C29 C30 1.297(9)
C31 C36 1.362(7)
C31 C32 1.408(7)
C32 C33 1.367(8)
C33 C34 1.431(10)
C34 C35 1.332(9)
C35 C36 1.338(8)
Pd2 C41 2.055(6)
Pd2 N2 2.111(4)
Pd2 P2 2.250(2)
Pd2 Cl2 2.364(2)
P2 C59 1.792(6)
P2 C71 1.847(6)
P2 C65 1.856(5)
N2 C47 1.247(8)
N2 C48 1.429(8)
O2 C43 1.345(8)
O2 C58 1.352(8)
C41 C42 1.345(8)
C41 C46 1.446(7)
C42 C43 1.385(8)
C43 C44 1.364(8)
C44 C45 1.343(9)
C45 C46 1.399(9)
C46 C47 1.420(9)
C48 C49 1.555(8)
C49 C50 1.498(9)
C49 C54 1.504(10)
C50 C51 1.542(7)
C50 C55 1.589(8)
C51 C56 1.527(8)
C51 C57 1.555(8)
C51 C52 1.573(8)
C52 C53 1.471(10)
C52 C55 1.481(9)
C53 C54 1.563(10)
C59 C64 1.372(8)
C59 C60 1.416(8)
C60 C61 1.411(9)
C61 C62 1.388(9)
C62 C63 1.307(10)
C63 C64 1.450(9)
C65 C66 1.347(7)
C65 C70 1.365(8)
C66 C67 1.327(9)
C67 C68 1.399(11)
C68 C69 1.362(10)
C69 C70 1.402(9)
C71 C76 1.347(7)
C71 C72 1.402(8)
C72 C73 1.455(8)
C73 C74 1.330(8)
C74 C75 1.422(10)
C75 C76 1.341(8)
